data_7700435
loop_
_publ_author_name
'Lerayer, Emmanuel'
'Renaut, Patrice'
'Roger, Julien'
'Pirio, Nadine'
'Cattey, H\'el\`ene'
'Fleurat-Lessard, Paul'
'Boudjelel, Maxime'
'Massou, St\'ephane'
'Bouhadir, Ghenwa'
'Bourissou, Didier'
'Hierso, Jean-Cyrille'

_publ_section_title
;
 A sterically congested 1,2-diphosphino-1'-boryl-ferrocene: synthesis,
 characterization and coordination to platinum.
;
_journal_issue 30
_journal_name_full 'Dalton transactions (Cambridge, England : 2003)'
_journal_page_first 11191
_journal_page_last 11195
_journal_paper_doi 10.1039/c9dt01921a
_journal_volume 48
_journal_year 2019
_chemical_formula_moiety 'C60 H65 B Fe P2'
_chemical_formula_sum 'C60 H65 B Fe P2'
_chemical_formula_weight 914.72
_space_group_crystal_system monoclinic
_space_group_IT_number 14
_space_group_name_Hall '-P 2yn'
_space_group_name_H-M_alt 'P 1 21/n 1'
_symmetry_space_group_name_Hall '-P 2yn'
_symmetry_space_group_name_H-M 'P 1 21/n 1'
_atom_sites_solution_hydrogens geom
_audit_creation_date 2016-06-16
_audit_creation_method
;
Olex2 1.2
(compiled 2016.02.19 svn.r3266 for OlexSys, GUI svn.r5155)
;
_audit_update_record
;
2019-03-11 deposited with the CCDC.    2019-07-04 downloaded from the CCDC.
;
_cell_angle_alpha 90
_cell_angle_beta 99.8570(10)
_cell_angle_gamma 90
_cell_formula_units_Z 4
_cell_length_a 14.0236(5)
_cell_length_b 19.7055(5)
_cell_length_c 18.3538(6)
_cell_measurement_reflns_used 44900
_cell_measurement_temperature 115
_cell_measurement_theta_max 27.485
_cell_measurement_theta_min 0.998
_cell_volume 4997.1(3)
_computing_cell_refinement 'SAINT (Bruker, 2013)'
_computing_data_collection 'APEX2 (Bruker, 2013)'
_computing_data_reduction 'SAINT (Bruker, 2013)'
_computing_molecular_graphics 'Olex2 (Dolomanov et al., 2009)'
_computing_publication_material 'Olex2 (Dolomanov et al., 2009)'
_computing_structure_refinement 'ShelXL (Sheldrick, 2008)'
_computing_structure_solution 'ShelXS-2013 (Sheldrick, 2013)'
_diffrn_ambient_temperature 115
_diffrn_detector 'CCD Plate'
_diffrn_detector_area_resol_mean 9
_diffrn_detector_type 'CCD area detector'
_diffrn_measured_fraction_theta_full 0.997
_diffrn_measured_fraction_theta_max 0.994
_diffrn_measurement_device '\k-geometry diffractometer'
_diffrn_measurement_device_type 'Nonius Kappa Apex II'
_diffrn_measurement_method 'CCD rotation images, thick slices'
_diffrn_radiation_collimation '0.6 mm'
_diffrn_radiation_monochromator graphite
_diffrn_radiation_probe x-ray
_diffrn_radiation_type MoK\a
_diffrn_radiation_wavelength 0.71073
_diffrn_reflns_av_R_equivalents 0.0374
_diffrn_reflns_av_unetI/netI 0.0430
_diffrn_reflns_Laue_measured_fraction_full 0.997
_diffrn_reflns_Laue_measured_fraction_max 0.994
_diffrn_reflns_limit_h_max 18
_diffrn_reflns_limit_h_min -14
_diffrn_reflns_limit_k_max 17
_diffrn_reflns_limit_k_min -25
_diffrn_reflns_limit_l_max 23
_diffrn_reflns_limit_l_min -23
_diffrn_reflns_number 30301
_diffrn_reflns_point_group_measured_fraction_full 0.997
_diffrn_reflns_point_group_measured_fraction_max 0.994
_diffrn_reflns_theta_full 25.242
_diffrn_reflns_theta_max 27.496
_diffrn_reflns_theta_min 2.478
_diffrn_source 'X-ray tube'
_diffrn_source_target Mo
_diffrn_source_type 'Siemens KFF Mo 2K-180'
_exptl_absorpt_coefficient_mu 0.404
_exptl_absorpt_correction_type none
_exptl_crystal_colour 'clear light red'
_exptl_crystal_colour_lustre clear
_exptl_crystal_colour_modifier light
_exptl_crystal_colour_primary red
_exptl_crystal_density_diffrn 1.216
_exptl_crystal_description prism
_exptl_crystal_F_000 1944
_exptl_crystal_size_max 0.2
_exptl_crystal_size_mid 0.15
_exptl_crystal_size_min 0.05
_refine_diff_density_max 0.428
_refine_diff_density_min -0.381
_refine_diff_density_rms 0.064
_refine_ls_extinction_method none
_refine_ls_goodness_of_fit_ref 1.093
_refine_ls_hydrogen_treatment constr
_refine_ls_matrix_type full
_refine_ls_number_parameters 583
_refine_ls_number_reflns 11419
_refine_ls_number_restraints 0
_refine_ls_restrained_S_all 1.093
_refine_ls_R_factor_all 0.0617
_refine_ls_R_factor_gt 0.0465
_refine_ls_shift/su_max 0.001
_refine_ls_shift/su_mean 0.000
_refine_ls_structure_factor_coef Fsqd
_refine_ls_weighting_details 'w=1/[\s^2^(Fo^2^)+(0.0153P)^2^+6.5678P] where P=(Fo^2^+2Fc^2^)/3'
_refine_ls_weighting_scheme calc
_refine_ls_wR_factor_gt 0.0923
_refine_ls_wR_factor_ref 0.1008
_reflns_Friedel_coverage 0.000
_reflns_number_gt 9473
_reflns_number_total 11419
_reflns_threshold_expression 'I > 2\s(I)'
_cod_data_source_file c9dt01921a2.cif
_cod_data_source_block Compound_3
_cod_depositor_comments 'Adding full bibliography for 7700435--7700436.cif.'
_cod_database_code 7700435
_shelx_space_group_comment
;
The symmetry employed for this shelxl refinement is uniquely defined
by the following loop, which should always be used as a source of
symmetry information in preference to the above space-group names.
They are only intended as comments.
;
_shelx_estimated_absorpt_t_max 0.980
_shelx_estimated_absorpt_t_min 0.924
_olex2_refinement_description
;
1. Fixed Uiso
 At 1.2 times of:
  All C(H) groups
 At 1.5 times of:
  All C(H,H,H) groups
2.a Me refined with riding coordinates:
 C36(H36A,H36B,H36C), C37(H37A,H37B,H37C), C38(H38A,H38B,H38C), C58(H58A,H58B,
 H58C), C59(H59A,H59B,H59C), C60(H60A,H60B,H60C)
2.b Aromatic/amide H refined with riding coordinates:
 C3(H3), C5(H5), C7(H7), C9(H9), C10(H10), C12(H12), C13(H13), C14(H14),
 C15(H15), C16(H16), C18(H18), C19(H19), C20(H20), C21(H21), C22(H22), C24(H24),
  C25(H25), C26(H26), C27(H27), C28(H28), C30(H30), C31(H31), C32(H32),
 C33(H33), C34(H34), C41(H41), C43(H43), C50(H50), C52(H52)
2.c Idealised Me refined as rotating group:
 C45(H45A,H45B,H45C), C46(H46A,H46B,H46C), C47(H47A,H47B,H47C), C54(H54A,H54B,
 H54C), C55(H55A,H55B,H55C), C56(H56A,H56B,H56C)
;
_shelx_shelxl_version_number 2014/7
_olex2_submission_special_instructions 'No special instructions were received'

loop_
_space_group_symop_operation_xyz
'x, y, z'
'-x+1/2, y+1/2, -z+1/2'
'-x, -y, -z'
'x-1/2, -y-1/2, z-1/2'

loop_
_atom_site_label
_atom_site_type_symbol
_atom_site_fract_x
_atom_site_fract_y
_atom_site_fract_z
_atom_site_U_iso_or_equiv
_atom_site_adp_type
_atom_site_occupancy
_atom_site_site_symmetry_order
_atom_site_calc_flag
_atom_site_refinement_flags_posn
C1 C 0.98179(14) 0.87710(10) 0.25693(11) 0.0150(4) Uani 1 1 d .
C2 C 0.91971(14) 0.82482(10) 0.27890(11) 0.0156(4) Uani 1 1 d .
C3 C 0.86897(14) 0.79526(10) 0.21166(11) 0.0172(4) Uani 1 1 d .
H3 H 0.8221 0.7602 0.2093 0.021 Uiso 1 1 calc R
C4 C 0.89890(15) 0.82586(10) 0.14933(11) 0.0181(4) Uani 1 1 d .
C5 C 0.96707(14) 0.87698(10) 0.17762(11) 0.0178(4) Uani 1 1 d .
H5 H 0.9982 0.9066 0.1483 0.021 Uiso 1 1 calc R
C6 C 0.70764(14) 0.91879(10) 0.24835(11) 0.0168(4) Uani 1 1 d .
C7 C 0.70618(14) 0.93829(10) 0.17232(11) 0.0167(4) Uani 1 1 d .
H7 H 0.6634 0.9202 0.1312 0.020 Uiso 1 1 calc R
C8 C 0.77783(14) 0.98831(10) 0.16785(12) 0.0176(4) Uani 1 1 d .
C9 C 0.82842(14) 0.99861(10) 0.24151(12) 0.0175(4) Uani 1 1 d .
H9 H 0.8810 1.0290 0.2554 0.021 Uiso 1 1 calc R
C10 C 0.78747(14) 0.95628(10) 0.29044(11) 0.0159(4) Uani 1 1 d .
H10 H 0.8088 0.9530 0.3423 0.019 Uiso 1 1 calc R
C11 C 1.10014(14) 0.99665(10) 0.25738(11) 0.0175(4) Uani 1 1 d .
C12 C 1.15223(15) 0.98299(11) 0.20094(12) 0.0223(4) Uani 1 1 d .
H12 H 1.1674 0.9374 0.1908 0.027 Uiso 1 1 calc R
C13 C 1.18235(17) 1.03517(12) 0.15930(13) 0.0272(5) Uani 1 1 d .
H13 H 1.2171 1.0250 0.1206 0.033 Uiso 1 1 calc R
C14 C 1.16188(17) 1.10208(12) 0.17408(13) 0.0285(5) Uani 1 1 d .
H14 H 1.1831 1.1377 0.1459 0.034 Uiso 1 1 calc R
C15 C 1.11037(17) 1.11672(11) 0.23008(13) 0.0266(5) Uani 1 1 d .
H15 H 1.0957 1.1625 0.2401 0.032 Uiso 1 1 calc R
C16 C 1.08006(15) 1.06440(11) 0.27165(12) 0.0211(4) Uani 1 1 d .
H16 H 1.0452 1.0749 0.3103 0.025 Uiso 1 1 calc R
C17 C 1.17394(15) 0.87949(10) 0.33061(12) 0.0189(4) Uani 1 1 d .
C18 C 1.18210(16) 0.81951(11) 0.29202(13) 0.0242(5) Uani 1 1 d .
H18 H 1.1281 0.8029 0.2584 0.029 Uiso 1 1 calc R
C19 C 1.26932(18) 0.78375(12) 0.30261(15) 0.0318(5) Uani 1 1 d .
H19 H 1.2744 0.7427 0.2763 0.038 Uiso 1 1 calc R
C20 C 1.34828(17) 0.80783(13) 0.35116(15) 0.0325(6) Uani 1 1 d .
H20 H 1.4076 0.7835 0.3580 0.039 Uiso 1 1 calc R
C21 C 1.34106(17) 0.86717(13) 0.38972(14) 0.0320(6) Uani 1 1 d .
H21 H 1.3956 0.8840 0.4227 0.038 Uiso 1 1 calc R
C22 C 1.25413(15) 0.90215(12) 0.38031(13) 0.0248(5) Uani 1 1 d .
H22 H 1.2491 0.9422 0.4082 0.030 Uiso 1 1 calc R
C23 C 0.97116(15) 0.71261(10) 0.37520(12) 0.0182(4) Uani 1 1 d .
C24 C 1.01112(16) 0.68400(11) 0.31789(12) 0.0227(4) Uani 1 1 d .
H24 H 1.0045 0.7066 0.2716 0.027 Uiso 1 1 calc R
C25 C 1.06074(18) 0.62261(12) 0.32796(14) 0.0297(5) Uani 1 1 d .
H25 H 1.0884 0.6038 0.2887 0.036 Uiso 1 1 calc R
C26 C 1.06999(18) 0.58880(11) 0.39501(14) 0.0300(5) Uani 1 1 d .
H26 H 1.1030 0.5466 0.4015 0.036 Uiso 1 1 calc R
C27 C 1.03100(17) 0.61677(11) 0.45239(13) 0.0278(5) Uani 1 1 d .
H27 H 1.0378 0.5939 0.4985 0.033 Uiso 1 1 calc R
C28 C 0.98195(16) 0.67821(11) 0.44288(12) 0.0231(4) Uani 1 1 d .
H28 H 0.9554 0.6971 0.4827 0.028 Uiso 1 1 calc R
C29 C 0.95580(16) 0.84103(10) 0.44082(11) 0.0190(4) Uani 1 1 d .
C30 C 1.05464(16) 0.83652(11) 0.46859(12) 0.0221(4) Uani 1 1 d .
H30 H 1.0937 0.8051 0.4476 0.026 Uiso 1 1 calc R
C31 C 1.09615(19) 0.87800(12) 0.52704(13) 0.0294(5) Uani 1 1 d .
H31 H 1.1634 0.8748 0.5460 0.035 Uiso 1 1 calc R
C32 C 1.0392(2) 0.92383(12) 0.55729(13) 0.0341(6) Uani 1 1 d .
H32 H 1.0679 0.9528 0.5964 0.041 Uiso 1 1 calc R
C33 C 0.9407(2) 0.92783(12) 0.53097(13) 0.0308(5) Uani 1 1 d .
H33 H 0.9020 0.9592 0.5523 0.037 Uiso 1 1 calc R
C34 C 0.89883(17) 0.88622(11) 0.47365(12) 0.0234(5) Uani 1 1 d .
H34 H 0.8310 0.8883 0.4565 0.028 Uiso 1 1 calc R
C35 C 0.87614(17) 0.79924(11) 0.07050(12) 0.0249(5) Uani 1 1 d .
C36 C 0.76777(19) 0.79911(14) 0.04031(14) 0.0369(6) Uani 1 1 d .
H36A H 0.7566 0.7816 -0.0104 0.055 Uiso 1 1 calc R
H36B H 0.7345 0.7701 0.0714 0.055 Uiso 1 1 calc R
H36C H 0.7426 0.8455 0.0406 0.055 Uiso 1 1 calc R
C37 C 0.9289(2) 0.83995(16) 0.01923(14) 0.0440(7) Uani 1 1 d .
H37A H 0.9130 0.8218 -0.0311 0.066 Uiso 1 1 calc R
H37B H 0.9088 0.8876 0.0194 0.066 Uiso 1 1 calc R
H37C H 0.9989 0.8367 0.0364 0.066 Uiso 1 1 calc R
C38 C 0.9139(3) 0.72573(14) 0.07354(16) 0.0514(8) Uani 1 1 d .
H38A H 0.9010 0.7059 0.0238 0.077 Uiso 1 1 calc R
H38B H 0.9837 0.7255 0.0920 0.077 Uiso 1 1 calc R
H38C H 0.8809 0.6990 0.1068 0.077 Uiso 1 1 calc R
C39 C 0.62208(14) 0.89402(10) 0.36531(12) 0.0181(4) Uani 1 1 d .
C40 C 0.62585(15) 0.95985(11) 0.39734(12) 0.0212(4) Uani 1 1 d .
C41 C 0.62483(15) 0.96728(12) 0.47298(13) 0.0248(5) Uani 1 1 d .
H41 H 0.6261 1.0118 0.4930 0.030 Uiso 1 1 calc R
C42 C 0.62199(16) 0.91295(13) 0.51973(13) 0.0264(5) Uani 1 1 d .
C43 C 0.61638(15) 0.84845(12) 0.48835(12) 0.0233(5) Uani 1 1 d .
H43 H 0.6131 0.8101 0.5193 0.028 Uiso 1 1 calc R
C44 C 0.61542(14) 0.83822(11) 0.41319(12) 0.0192(4) Uani 1 1 d .
C45 C 0.62771(17) 1.02567(11) 0.35443(14) 0.0269(5) Uani 1 1 d .
H45A H 0.6248 1.0154 0.3018 0.040 Uiso 1 1 calc GR
H45B H 0.6876 1.0504 0.3730 0.040 Uiso 1 1 calc GR
H45C H 0.5719 1.0536 0.3608 0.040 Uiso 1 1 calc GR
C46 C 0.6272(2) 0.92212(15) 0.60213(14) 0.0385(6) Uani 1 1 d .
H46A H 0.5922 0.8851 0.6216 0.058 Uiso 1 1 calc GR
H46B H 0.5978 0.9656 0.6117 0.058 Uiso 1 1 calc GR
H46C H 0.6951 0.9216 0.6265 0.058 Uiso 1 1 calc GR
C47 C 0.61314(16) 0.76595(11) 0.38591(12) 0.0222(4) Uani 1 1 d .
H47A H 0.5654 0.7618 0.3404 0.033 Uiso 1 1 calc GR
H47B H 0.5953 0.7357 0.4237 0.033 Uiso 1 1 calc GR
H47C H 0.6772 0.7534 0.3758 0.033 Uiso 1 1 calc GR
C48 C 0.53928(15) 0.84663(10) 0.22562(11) 0.0178(4) Uani 1 1 d .
C49 C 0.54395(15) 0.78267(11) 0.19230(12) 0.0203(4) Uani 1 1 d .
C50 C 0.46435(16) 0.75646(11) 0.14369(12) 0.0241(5) Uani 1 1 d .
H50 H 0.4693 0.7130 0.1222 0.029 Uiso 1 1 calc R
C51 C 0.37910(16) 0.79237(12) 0.12640(13) 0.0260(5) Uani 1 1 d .
C52 C 0.37444(16) 0.85608(12) 0.15817(12) 0.0244(5) Uani 1 1 d .
H52 H 0.3167 0.8819 0.1459 0.029 Uiso 1 1 calc R
C53 C 0.45135(15) 0.88317(10) 0.20717(12) 0.0194(4) Uani 1 1 d .
C54 C 0.63255(16) 0.73776(12) 0.20961(14) 0.0271(5) Uani 1 1 d .
H54A H 0.6151 0.6952 0.2315 0.041 Uiso 1 1 calc GR
H54B H 0.6826 0.7611 0.2446 0.041 Uiso 1 1 calc GR
H54C H 0.6573 0.7280 0.1639 0.041 Uiso 1 1 calc GR
C55 C 0.29241(18) 0.76269(15) 0.07603(15) 0.0390(6) Uani 1 1 d .
H55A H 0.2355 0.7911 0.0777 0.059 Uiso 1 1 calc GR
H55B H 0.2802 0.7167 0.0925 0.059 Uiso 1 1 calc GR
H55C H 0.3054 0.7610 0.0253 0.059 Uiso 1 1 calc GR
C56 C 0.43920(17) 0.95190(11) 0.24033(14) 0.0271(5) Uani 1 1 d .
H56A H 0.4513 0.9484 0.2944 0.041 Uiso 1 1 calc GR
H56B H 0.3731 0.9682 0.2235 0.041 Uiso 1 1 calc GR
H56C H 0.4853 0.9838 0.2247 0.041 Uiso 1 1 calc GR
C57 C 0.78752(16) 1.03396(11) 0.10280(12) 0.0219(4) Uani 1 1 d .
C58 C 0.89231(18) 1.04103(15) 0.09086(15) 0.0385(6) Uani 1 1 d .
H58A H 0.8947 1.0708 0.0485 0.058 Uiso 1 1 calc R
H58B H 0.9315 1.0606 0.1352 0.058 Uiso 1 1 calc R
H58C H 0.9178 0.9962 0.0812 0.058 Uiso 1 1 calc R
C59 C 0.72427(18) 1.00895(12) 0.03168(12) 0.0287(5) Uani 1 1 d .
H59A H 0.7320 1.0393 -0.0092 0.043 Uiso 1 1 calc R
H59B H 0.7440 0.9629 0.0206 0.043 Uiso 1 1 calc R
H59C H 0.6563 1.0086 0.0381 0.043 Uiso 1 1 calc R
C60 C 0.7498(2) 1.10390(11) 0.12162(14) 0.0329(6) Uani 1 1 d .
H60A H 0.7543 1.1357 0.0813 0.049 Uiso 1 1 calc R
H60B H 0.6821 1.0999 0.1281 0.049 Uiso 1 1 calc R
H60C H 0.7888 1.1207 0.1675 0.049 Uiso 1 1 calc R
B B 0.62589(16) 0.88255(11) 0.27990(13) 0.0167(4) Uani 1 1 d .
Fe Fe 0.84057(2) 0.89745(2) 0.21616(2) 0.01421(7) Uani 1 1 d .
P1 P 1.06356(4) 0.93154(3) 0.31959(3) 0.01543(11) Uani 1 1 d .
P2 P 0.89371(4) 0.78848(3) 0.36481(3) 0.01626(11) Uani 1 1 d .

loop_
_atom_site_aniso_label
_atom_site_aniso_U_11
_atom_site_aniso_U_22
_atom_site_aniso_U_33
_atom_site_aniso_U_23
_atom_site_aniso_U_13
_atom_site_aniso_U_12
C1 0.0127(9) 0.0144(9) 0.0172(10) -0.0006(7) 0.0010(7) 0.0030(7)
C2 0.0129(9) 0.0156(9) 0.0173(10) -0.0003(7) -0.0002(7) 0.0012(7)
C3 0.0167(10) 0.0138(9) 0.0201(10) -0.0021(8) 0.0001(8) 0.0020(7)
C4 0.0171(10) 0.0186(10) 0.0179(10) -0.0014(8) 0.0008(8) 0.0044(8)
C5 0.0158(9) 0.0207(10) 0.0169(10) 0.0008(8) 0.0028(8) 0.0041(8)
C6 0.0148(9) 0.0134(9) 0.0216(10) -0.0007(8) 0.0018(8) 0.0017(7)
C7 0.0157(9) 0.0148(9) 0.0184(10) -0.0007(7) 0.0002(8) 0.0023(7)
C8 0.0157(9) 0.0148(9) 0.0208(10) 0.0013(8) -0.0010(8) 0.0025(7)
C9 0.0150(9) 0.0144(9) 0.0222(10) -0.0016(8) 0.0010(8) 0.0005(7)
C10 0.0146(9) 0.0149(9) 0.0175(10) -0.0027(7) 0.0005(8) 0.0011(7)
C11 0.0145(9) 0.0185(10) 0.0179(10) 0.0018(8) -0.0017(8) -0.0009(8)
C12 0.0204(10) 0.0216(10) 0.0256(12) -0.0006(9) 0.0057(9) 0.0001(8)
C13 0.0245(11) 0.0345(13) 0.0243(12) 0.0037(10) 0.0093(9) -0.0016(10)
C14 0.0295(12) 0.0265(12) 0.0288(12) 0.0077(10) 0.0032(10) -0.0071(10)
C15 0.0296(12) 0.0168(10) 0.0323(13) 0.0011(9) 0.0024(10) -0.0035(9)
C16 0.0190(10) 0.0207(10) 0.0232(11) -0.0001(8) 0.0028(8) -0.0012(8)
C17 0.0171(10) 0.0189(10) 0.0204(10) 0.0053(8) 0.0020(8) 0.0001(8)
C18 0.0196(11) 0.0232(11) 0.0287(12) 0.0016(9) 0.0014(9) 0.0046(9)
C19 0.0303(13) 0.0269(12) 0.0395(14) 0.0050(10) 0.0092(11) 0.0104(10)
C20 0.0192(11) 0.0380(14) 0.0403(15) 0.0183(11) 0.0050(10) 0.0089(10)
C21 0.0174(11) 0.0404(14) 0.0349(14) 0.0132(11) -0.0044(10) -0.0013(10)
C22 0.0192(10) 0.0274(11) 0.0259(11) 0.0040(9) -0.0012(9) -0.0013(9)
C23 0.0178(10) 0.0149(9) 0.0202(10) 0.0008(8) -0.0020(8) -0.0005(8)
C24 0.0280(11) 0.0181(10) 0.0216(11) 0.0017(8) 0.0033(9) 0.0032(9)
C25 0.0362(13) 0.0226(11) 0.0302(13) -0.0020(9) 0.0058(10) 0.0082(10)
C26 0.0350(13) 0.0192(11) 0.0324(13) 0.0009(9) -0.0037(10) 0.0073(10)
C27 0.0299(12) 0.0228(11) 0.0271(12) 0.0067(9) -0.0055(10) 0.0020(9)
C28 0.0250(11) 0.0219(11) 0.0219(11) 0.0019(9) 0.0028(9) 0.0015(9)
C29 0.0265(11) 0.0151(9) 0.0155(10) 0.0006(7) 0.0039(8) -0.0013(8)
C30 0.0260(11) 0.0220(10) 0.0177(10) 0.0007(8) 0.0025(8) -0.0038(9)
C31 0.0351(13) 0.0297(12) 0.0211(11) 0.0034(9) -0.0017(10) -0.0110(10)
C32 0.0593(17) 0.0241(12) 0.0174(11) -0.0042(9) 0.0021(11) -0.0154(11)
C33 0.0515(16) 0.0201(11) 0.0214(12) -0.0021(9) 0.0079(11) 0.0025(10)
C34 0.0329(12) 0.0193(10) 0.0181(10) 0.0028(8) 0.0049(9) 0.0030(9)
C35 0.0304(12) 0.0268(11) 0.0161(10) -0.0052(9) 0.0001(9) 0.0046(9)
C36 0.0353(14) 0.0453(15) 0.0268(13) -0.0117(11) -0.0039(11) -0.0017(12)
C37 0.0484(17) 0.065(2) 0.0195(13) -0.0070(12) 0.0094(12) -0.0111(15)
C38 0.083(2) 0.0400(16) 0.0275(14) -0.0125(12) 0.0001(14) 0.0294(16)
C39 0.0114(9) 0.0200(10) 0.0229(10) -0.0022(8) 0.0030(8) -0.0008(8)
C40 0.0153(10) 0.0220(11) 0.0265(11) -0.0042(9) 0.0043(8) -0.0007(8)
C41 0.0182(10) 0.0294(12) 0.0270(12) -0.0112(9) 0.0042(9) -0.0007(9)
C42 0.0178(10) 0.0399(13) 0.0219(11) -0.0058(10) 0.0041(9) -0.0010(9)
C43 0.0163(10) 0.0310(12) 0.0223(11) 0.0032(9) 0.0027(8) 0.0019(9)
C44 0.0104(9) 0.0223(10) 0.0249(11) -0.0002(8) 0.0027(8) 0.0007(8)
C45 0.0250(11) 0.0178(10) 0.0389(14) -0.0057(9) 0.0082(10) 0.0013(9)
C46 0.0380(15) 0.0549(17) 0.0238(13) -0.0099(12) 0.0084(11) -0.0062(13)
C47 0.0211(11) 0.0210(10) 0.0244(11) 0.0026(8) 0.0038(9) 0.0008(8)
C48 0.0180(10) 0.0191(10) 0.0168(10) 0.0003(8) 0.0040(8) -0.0028(8)
C49 0.0189(10) 0.0217(10) 0.0207(11) -0.0004(8) 0.0048(8) -0.0030(8)
C50 0.0251(11) 0.0237(11) 0.0240(11) -0.0052(9) 0.0057(9) -0.0067(9)
C51 0.0217(11) 0.0339(12) 0.0211(11) -0.0016(9) -0.0003(9) -0.0084(9)
C52 0.0187(11) 0.0316(12) 0.0213(11) 0.0035(9) -0.0009(9) -0.0009(9)
C53 0.0179(10) 0.0202(10) 0.0194(10) 0.0041(8) 0.0016(8) -0.0014(8)
C54 0.0203(11) 0.0253(11) 0.0351(13) -0.0093(10) 0.0027(10) 0.0002(9)
C55 0.0271(13) 0.0494(16) 0.0363(15) -0.0076(12) -0.0065(11) -0.0074(12)
C56 0.0228(11) 0.0230(11) 0.0331(13) -0.0001(9) -0.0017(10) 0.0033(9)
C57 0.0231(11) 0.0189(10) 0.0215(11) 0.0034(8) -0.0024(9) -0.0024(8)
C58 0.0272(13) 0.0499(16) 0.0378(15) 0.0222(12) 0.0043(11) -0.0048(11)
C59 0.0380(14) 0.0275(12) 0.0181(11) 0.0026(9) -0.0026(10) -0.0057(10)
C60 0.0508(16) 0.0164(11) 0.0277(12) 0.0035(9) -0.0038(11) 0.0014(10)
B 0.0145(10) 0.0112(10) 0.0240(12) -0.0001(8) 0.0023(9) 0.0042(8)
Fe 0.01323(14) 0.01357(13) 0.01508(14) -0.00058(11) 0.00029(10) 0.00110(11)
P1 0.0144(2) 0.0150(2) 0.0162(3) -0.00040(19) 0.00077(19) -0.00074(19)
P2 0.0163(2) 0.0151(2) 0.0172(3) 0.00028(19) 0.00250(19) 0.00040(19)

loop_
_atom_type_symbol
_atom_type_description
_atom_type_scat_dispersion_real
_atom_type_scat_dispersion_imag
_atom_type_scat_source
C C 0.0033 0.0016 'International Tables Vol C Tables 4.2.6.8 and 6.1.1.4'
H H 0.0000 0.0000 'International Tables Vol C Tables 4.2.6.8 and 6.1.1.4'
B B 0.0013 0.0007 'International Tables Vol C Tables 4.2.6.8 and 6.1.1.4'
Fe Fe 0.3463 0.8444 'International Tables Vol C Tables 4.2.6.8 and 6.1.1.4'
P P 0.1023 0.0942 'International Tables Vol C Tables 4.2.6.8 and 6.1.1.4'

loop_
_geom_angle_atom_site_label_1
_geom_angle_atom_site_label_2
_geom_angle_atom_site_label_3
_geom_angle
C2 C1 Fe 69.46(11)
C2 C1 P1 125.76(15)
C5 C1 C2 106.98(17)
C5 C1 Fe 70.43(11)
C5 C1 P1 127.26(15)
P1 C1 Fe 125.64(10)
C1 C2 Fe 68.85(11)
C1 C2 P2 137.52(15)
C3 C2 C1 106.36(17)
C3 C2 Fe 70.04(11)
C3 C2 P2 116.10(15)
P2 C2 Fe 126.36(10)
C2 C3 H3 124.8
C2 C3 Fe 68.89(11)
C4 C3 C2 110.40(18)
C4 C3 H3 124.8
C4 C3 Fe 72.68(11)
Fe C3 H3 125.2
C3 C4 C5 106.23(18)
C3 C4 C35 125.28(19)
C3 C4 Fe 67.68(11)
C5 C4 C35 127.55(19)
C5 C4 Fe 67.69(11)
C35 C4 Fe 137.74(15)
C1 C5 H5 125.0
C1 C5 Fe 68.53(11)
C4 C5 C1 110.00(18)
C4 C5 H5 125.0
C4 C5 Fe 72.53(12)
Fe C5 H5 125.5
C7 C6 C10 105.15(17)
C7 C6 B 126.62(18)
C7 C6 Fe 69.30(11)
C10 C6 B 126.23(19)
C10 C6 Fe 66.96(11)
B C6 Fe 140.10(14)
C6 C7 H7 124.8
C6 C7 Fe 70.21(11)
C8 C7 C6 110.33(18)
C8 C7 H7 124.8
C8 C7 Fe 71.80(11)
Fe C7 H7 124.7
C7 C8 C9 106.58(18)
C7 C8 C57 128.00(18)
C7 C8 Fe 68.70(11)
C9 C8 C57 124.22(18)
C9 C8 Fe 67.75(11)
C57 C8 Fe 137.88(15)
C8 C9 H9 125.5
C8 C9 Fe 72.30(11)
C10 C9 C8 109.05(17)
C10 C9 H9 125.5
C10 C9 Fe 68.40(11)
Fe C9 H9 125.4
C6 C10 H10 125.6
C6 C10 Fe 71.88(11)
C9 C10 C6 108.80(18)
C9 C10 H10 125.6
C9 C10 Fe 71.03(12)
Fe C10 H10 123.1
C12 C11 C16 118.17(19)
C12 C11 P1 124.20(16)
C16 C11 P1 117.46(16)
C11 C12 H12 119.5
C13 C12 C11 120.9(2)
C13 C12 H12 119.5
C12 C13 H13 119.9
C14 C13 C12 120.2(2)
C14 C13 H13 119.9
C13 C14 H14 120.1
C15 C14 C13 119.7(2)
C15 C14 H14 120.1
C14 C15 H15 120.0
C14 C15 C16 120.0(2)
C16 C15 H15 120.0
C11 C16 H16 119.5
C15 C16 C11 121.0(2)
C15 C16 H16 119.5
C18 C17 C22 118.5(2)
C18 C17 P1 123.94(16)
C22 C17 P1 117.55(17)
C17 C18 H18 119.9
C17 C18 C19 120.3(2)
C19 C18 H18 119.9
C18 C19 H19 119.9
C20 C19 C18 120.2(2)
C20 C19 H19 119.9
C19 C20 H20 120.0
C21 C20 C19 120.1(2)
C21 C20 H20 120.0
C20 C21 H21 120.1
C20 C21 C22 119.9(2)
C22 C21 H21 120.1
C17 C22 H22 119.5
C21 C22 C17 121.1(2)
C21 C22 H22 119.5
C24 C23 C28 118.53(19)
C24 C23 P2 123.89(16)
C28 C23 P2 117.25(16)
C23 C24 H24 119.7
C25 C24 C23 120.5(2)
C25 C24 H24 119.7
C24 C25 H25 119.9
C26 C25 C24 120.3(2)
C26 C25 H25 119.9
C25 C26 H26 120.1
C27 C26 C25 119.7(2)
C27 C26 H26 120.1
C26 C27 H27 119.9
C26 C27 C28 120.3(2)
C28 C27 H27 119.9
C23 C28 H28 119.7
C27 C28 C23 120.6(2)
C27 C28 H28 119.7
C30 C29 C34 119.2(2)
C30 C29 P2 123.69(16)
C34 C29 P2 117.08(17)
C29 C30 H30 120.0
C31 C30 C29 120.1(2)
C31 C30 H30 120.0
C30 C31 H31 120.1
C32 C31 C30 119.9(2)
C32 C31 H31 120.1
C31 C32 H32 119.8
C31 C32 C33 120.4(2)
C33 C32 H32 119.8
C32 C33 H33 120.0
C34 C33 C32 120.0(2)
C34 C33 H33 120.0
C29 C34 H34 119.8
C33 C34 C29 120.4(2)
C33 C34 H34 119.8
C4 C35 C36 112.32(19)
C4 C35 C37 111.19(19)
C4 C35 C38 105.98(19)
C36 C35 C38 109.0(2)
C37 C35 C36 109.6(2)
C37 C35 C38 108.5(2)
C35 C36 H36A 109.5
C35 C36 H36B 109.5
C35 C36 H36C 109.5
H36A C36 H36B 109.5
H36A C36 H36C 109.5
H36B C36 H36C 109.5
C35 C37 H37A 109.5
C35 C37 H37B 109.5
C35 C37 H37C 109.5
H37A C37 H37B 109.5
H37A C37 H37C 109.5
H37B C37 H37C 109.5
C35 C38 H38A 109.5
C35 C38 H38B 109.5
C35 C38 H38C 109.5
H38A C38 H38B 109.5
H38A C38 H38C 109.5
H38B C38 H38C 109.5
C40 C39 B 122.07(18)
C44 C39 C40 116.89(19)
C44 C39 B 121.04(18)
C39 C40 C45 124.6(2)
C41 C40 C39 120.0(2)
C41 C40 C45 115.40(19)
C40 C41 H41 118.5
C42 C41 C40 122.9(2)
C42 C41 H41 118.5
C41 C42 C43 117.2(2)
C41 C42 C46 121.9(2)
C43 C42 C46 120.8(2)
C42 C43 H43 118.9
C44 C43 C42 122.2(2)
C44 C43 H43 118.9
C39 C44 C47 121.69(19)
C43 C44 C39 120.7(2)
C43 C44 C47 117.51(19)
C40 C45 H45A 109.5
C40 C45 H45B 109.5
C40 C45 H45C 109.5
H45A C45 H45B 109.5
H45A C45 H45C 109.5
H45B C45 H45C 109.5
C42 C46 H46A 109.5
C42 C46 H46B 109.5
C42 C46 H46C 109.5
H46A C46 H46B 109.5
H46A C46 H46C 109.5
H46B C46 H46C 109.5
C44 C47 H47A 109.5
C44 C47 H47B 109.5
C44 C47 H47C 109.5
H47A C47 H47B 109.5
H47A C47 H47C 109.5
H47B C47 H47C 109.5
C49 C48 C53 117.01(19)
C49 C48 B 125.50(18)
C53 C48 B 117.45(18)
C48 C49 C54 121.99(19)
C50 C49 C48 121.0(2)
C50 C49 C54 116.96(19)
C49 C50 H50 119.3
C51 C50 C49 121.4(2)
C51 C50 H50 119.3
C50 C51 C52 117.9(2)
C50 C51 C55 121.1(2)
C52 C51 C55 121.0(2)
C51 C52 H52 118.9
C53 C52 C51 122.1(2)
C53 C52 H52 118.9
C48 C53 C56 120.92(19)
C52 C53 C48 120.5(2)
C52 C53 C56 118.60(19)
C49 C54 H54A 109.5
C49 C54 H54B 109.5
C49 C54 H54C 109.5
H54A C54 H54B 109.5
H54A C54 H54C 109.5
H54B C54 H54C 109.5
C51 C55 H55A 109.5
C51 C55 H55B 109.5
C51 C55 H55C 109.5
H55A C55 H55B 109.5
H55A C55 H55C 109.5
H55B C55 H55C 109.5
C53 C56 H56A 109.5
C53 C56 H56B 109.5
C53 C56 H56C 109.5
H56A C56 H56B 109.5
H56A C56 H56C 109.5
H56B C56 H56C 109.5
C8 C57 C58 112.58(18)
C8 C57 C59 111.30(18)
C8 C57 C60 105.89(18)
C58 C57 C59 109.8(2)
C58 C57 C60 109.1(2)
C59 C57 C60 108.01(18)
C57 C58 H58A 109.5
C57 C58 H58B 109.5
C57 C58 H58C 109.5
H58A C58 H58B 109.5
H58A C58 H58C 109.5
H58B C58 H58C 109.5
C57 C59 H59A 109.5
C57 C59 H59B 109.5
C57 C59 H59C 109.5
H59A C59 H59B 109.5
H59A C59 H59C 109.5
H59B C59 H59C 109.5
C57 C60 H60A 109.5
C57 C60 H60B 109.5
C57 C60 H60C 109.5
H60A C60 H60B 109.5
H60A C60 H60C 109.5
H60B C60 H60C 109.5
C6 B C39 117.07(18)
C6 B C48 120.30(19)
C39 B C48 121.74(18)
C1 Fe C2 41.68(8)
C1 Fe C3 68.82(8)
C1 Fe C4 68.55(8)
C1 Fe C5 41.04(8)
C1 Fe C6 142.59(8)
C1 Fe C7 168.33(8)
C1 Fe C8 128.94(8)
C1 Fe C9 102.75(8)
C2 Fe C3 41.07(8)
C2 Fe C4 68.53(8)
C2 Fe C5 68.86(8)
C2 Fe C6 113.96(8)
C2 Fe C7 149.12(8)
C2 Fe C8 166.92(8)
C2 Fe C9 127.50(8)
C3 Fe C4 39.64(8)
C3 Fe C5 67.07(8)
C3 Fe C6 113.33(8)
C3 Fe C7 122.14(8)
C3 Fe C8 151.51(8)
C3 Fe C9 168.54(8)
C5 Fe C4 39.78(8)
C5 Fe C6 176.37(8)
C5 Fe C7 136.03(8)
C5 Fe C8 109.99(8)
C5 Fe C9 112.12(8)
C6 Fe C4 138.30(8)
C6 Fe C8 67.82(8)
C7 Fe C4 116.54(8)
C7 Fe C6 40.49(8)
C7 Fe C8 39.49(8)
C8 Fe C4 119.52(8)
C9 Fe C4 145.92(8)
C9 Fe C6 68.27(8)
C9 Fe C7 66.96(8)
C9 Fe C8 39.95(8)
C10 Fe C1 108.19(8)
C10 Fe C2 104.39(8)
C10 Fe C3 133.09(8)
C10 Fe C4 172.45(8)
C10 Fe C5 141.34(8)
C10 Fe C6 41.16(8)
C10 Fe C7 68.03(8)
C10 Fe C8 67.93(8)
C10 Fe C9 40.57(8)
C1 P1 C11 103.27(9)
C1 P1 C17 99.65(9)
C17 P1 C11 97.92(9)
C2 P2 C23 101.94(9)
C2 P2 C29 107.27(9)
C29 P2 C23 100.67(9)

loop_
_geom_bond_atom_site_label_1
_geom_bond_atom_site_label_2
_geom_bond_distance
C1 C2 1.450(3)
C1 C5 1.435(3)
C1 Fe 2.0335(19)
C1 P1 1.827(2)
C2 C3 1.438(3)
C2 Fe 2.0418(19)
C2 P2 1.824(2)
C3 H3 0.9500
C3 C4 1.419(3)
C3 Fe 2.0573(19)
C4 C5 1.424(3)
C4 C35 1.521(3)
C4 Fe 2.123(2)
C5 H5 0.9500
C5 Fe 2.059(2)
C6 C7 1.444(3)
C6 C10 1.449(3)
C6 B 1.545(3)
C6 Fe 2.092(2)
C7 H7 0.9500
C7 C8 1.420(3)
C7 Fe 2.080(2)
C8 C9 1.430(3)
C8 C57 1.519(3)
C8 Fe 2.121(2)
C9 H9 0.9500
C9 C10 1.417(3)
C9 Fe 2.061(2)
C10 H10 0.9500
C10 Fe 2.026(2)
C11 C12 1.392(3)
C11 C16 1.398(3)
C11 P1 1.847(2)
C12 H12 0.9500
C12 C13 1.389(3)
C13 H13 0.9500
C13 C14 1.386(3)
C14 H14 0.9500
C14 C15 1.384(3)
C15 H15 0.9500
C15 C16 1.392(3)
C16 H16 0.9500
C17 C18 1.393(3)
C17 C22 1.395(3)
C17 P1 1.839(2)
C18 H18 0.9500
C18 C19 1.396(3)
C19 H19 0.9500
C19 C20 1.381(4)
C20 H20 0.9500
C20 C21 1.379(4)
C21 H21 0.9500
C21 C22 1.385(3)
C22 H22 0.9500
C23 C24 1.393(3)
C23 C28 1.401(3)
C23 P2 1.838(2)
C24 H24 0.9500
C24 C25 1.392(3)
C25 H25 0.9500
C25 C26 1.386(3)
C26 H26 0.9500
C26 C27 1.382(3)
C27 H27 0.9500
C27 C28 1.389(3)
C28 H28 0.9500
C29 C30 1.395(3)
C29 C34 1.400(3)
C29 P2 1.833(2)
C30 H30 0.9500
C30 C31 1.394(3)
C31 H31 0.9500
C31 C32 1.383(4)
C32 H32 0.9500
C32 C33 1.385(4)
C33 H33 0.9500
C33 C34 1.383(3)
C34 H34 0.9500
C35 C36 1.526(3)
C35 C37 1.521(4)
C35 C38 1.540(3)
C36 H36A 0.9800
C36 H36B 0.9800
C36 H36C 0.9800
C37 H37A 0.9800
C37 H37B 0.9800
C37 H37C 0.9800
C38 H38A 0.9800
C38 H38B 0.9800
C38 H38C 0.9800
C39 C40 1.421(3)
C39 C44 1.420(3)
C39 B 1.594(3)
C40 C41 1.398(3)
C40 C45 1.520(3)
C41 H41 0.9500
C41 C42 1.377(3)
C42 C43 1.392(3)
C42 C46 1.512(3)
C43 H43 0.9500
C43 C44 1.392(3)
C44 C47 1.508(3)
C45 H45A 0.9800
C45 H45B 0.9800
C45 H45C 0.9800
C46 H46A 0.9800
C46 H46B 0.9800
C46 H46C 0.9800
C47 H47A 0.9800
C47 H47B 0.9800
C47 H47C 0.9800
C48 C49 1.407(3)
C48 C53 1.418(3)
C48 B 1.598(3)
C49 C50 1.403(3)
C49 C54 1.514(3)
C50 H50 0.9500
C50 C51 1.379(3)
C51 C52 1.391(3)
C51 C55 1.513(3)
C52 H52 0.9500
C52 C53 1.387(3)
C53 C56 1.506(3)
C54 H54A 0.9800
C54 H54B 0.9800
C54 H54C 0.9800
C55 H55A 0.9800
C55 H55B 0.9800
C55 H55C 0.9800
C56 H56A 0.9800
C56 H56B 0.9800
C56 H56C 0.9800
C57 C58 1.529(3)
C57 C59 1.529(3)
C57 C60 1.537(3)
C58 H58A 0.9800
C58 H58B 0.9800
C58 H58C 0.9800
C59 H59A 0.9800
C59 H59B 0.9800
C59 H59C 0.9800
C60 H60A 0.9800
C60 H60B 0.9800
C60 H60C 0.9800

loop_
_geom_torsion_atom_site_label_1
_geom_torsion_atom_site_label_2
_geom_torsion_atom_site_label_3
_geom_torsion_atom_site_label_4
_geom_torsion
C1 C2 C3 C4 1.5(2)
C1 C2 C3 Fe -59.56(13)
C1 C2 P2 C23 -97.1(2)
C1 C2 P2 C29 8.2(2)
C2 C1 C5 C4 -0.7(2)
C2 C1 C5 Fe 60.15(13)
C2 C1 P1 C11 -168.75(17)
C2 C1 P1 C17 90.66(18)
C2 C3 C4 C5 -1.9(2)
C2 C3 C4 C35 167.64(19)
C2 C3 C4 Fe -58.76(14)
C3 C2 P2 C23 81.18(16)
C3 C2 P2 C29 -173.51(15)
C3 C4 C5 C1 1.6(2)
C3 C4 C5 Fe -56.84(13)
C3 C4 C35 C36 63.2(3)
C3 C4 C35 C37 -173.6(2)
C3 C4 C35 C38 -55.8(3)
C5 C1 C2 C3 -0.4(2)
C5 C1 C2 Fe -60.77(13)
C5 C1 C2 P2 177.98(17)
C5 C1 P1 C11 11.94(19)
C5 C1 P1 C17 -88.64(18)
C5 C4 C35 C36 -129.5(2)
C5 C4 C35 C37 -6.3(3)
C5 C4 C35 C38 111.5(3)
C6 C7 C8 C9 2.6(2)
C6 C7 C8 C57 -165.24(19)
C6 C7 C8 Fe 59.87(14)
C7 C6 C10 C9 2.7(2)
C7 C6 C10 Fe -59.13(13)
C7 C6 B C39 -154.29(19)
C7 C6 B C48 15.1(3)
C7 C8 C9 C10 -0.8(2)
C7 C8 C9 Fe 57.91(13)
C7 C8 C57 C58 -138.2(2)
C7 C8 C57 C59 -14.4(3)
C7 C8 C57 C60 102.7(2)
C8 C9 C10 C6 -1.2(2)
C8 C9 C10 Fe 61.14(14)
C9 C8 C57 C58 56.0(3)
C9 C8 C57 C59 179.75(19)
C9 C8 C57 C60 -63.1(3)
C10 C6 C7 C8 -3.2(2)
C10 C6 C7 Fe 57.60(13)
C10 C6 B C39 7.2(3)
C10 C6 B C48 176.57(18)
C11 C12 C13 C14 0.8(3)
C12 C11 C16 C15 0.7(3)
C12 C11 P1 C1 -63.58(19)
C12 C11 P1 C17 38.3(2)
C12 C13 C14 C15 -0.7(4)
C13 C14 C15 C16 0.5(4)
C14 C15 C16 C11 -0.5(3)
C16 C11 C12 C13 -0.8(3)
C16 C11 P1 C1 121.24(17)
C16 C11 P1 C17 -136.84(17)
C17 C18 C19 C20 -0.3(4)
C18 C17 C22 C21 1.9(3)
C18 C17 P1 C1 5.0(2)
C18 C17 P1 C11 -99.99(19)
C18 C19 C20 C21 0.4(4)
C19 C20 C21 C22 0.7(4)
C20 C21 C22 C17 -1.9(4)
C22 C17 C18 C19 -0.8(3)
C22 C17 P1 C1 -175.50(17)
C22 C17 P1 C11 79.50(18)
C23 C24 C25 C26 0.7(4)
C24 C23 C28 C27 -0.3(3)
C24 C23 P2 C2 -17.4(2)
C24 C23 P2 C29 -127.80(19)
C24 C25 C26 C27 -1.0(4)
C25 C26 C27 C28 0.6(4)
C26 C27 C28 C23 0.1(3)
C28 C23 C24 C25 -0.1(3)
C28 C23 P2 C2 169.29(16)
C28 C23 P2 C29 58.89(18)
C29 C30 C31 C32 -0.2(3)
C30 C29 C34 C33 2.6(3)
C30 C29 P2 C2 -78.60(19)
C30 C29 P2 C23 27.6(2)
C30 C31 C32 C33 1.4(4)
C31 C32 C33 C34 -0.5(4)
C32 C33 C34 C29 -1.5(3)
C34 C29 C30 C31 -1.7(3)
C34 C29 P2 C2 103.63(17)
C34 C29 P2 C23 -150.16(16)
C35 C4 C5 C1 -167.62(19)
C35 C4 C5 Fe 133.9(2)
C39 C40 C41 C42 1.2(3)
C40 C39 C44 C43 -2.4(3)
C40 C39 C44 C47 -178.64(18)
C40 C39 B C6 49.9(3)
C40 C39 B C48 -119.3(2)
C40 C41 C42 C43 -2.4(3)
C40 C41 C42 C46 176.1(2)
C41 C42 C43 C44 1.2(3)
C42 C43 C44 C39 1.2(3)
C42 C43 C44 C47 177.6(2)
C44 C39 C40 C41 1.2(3)
C44 C39 C40 C45 -176.62(19)
C44 C39 B C6 -129.6(2)
C44 C39 B C48 61.1(3)
C45 C40 C41 C42 179.2(2)
C46 C42 C43 C44 -177.3(2)
C48 C49 C50 C51 0.4(3)
C49 C48 C53 C52 -0.2(3)
C49 C48 C53 C56 179.67(19)
C49 C48 B C6 79.0(3)
C49 C48 B C39 -112.1(2)
C49 C50 C51 C52 0.6(3)
C49 C50 C51 C55 -177.8(2)
C50 C51 C52 C53 -1.4(3)
C51 C52 C53 C48 1.2(3)
C51 C52 C53 C56 -178.6(2)
C53 C48 C49 C50 -0.6(3)
C53 C48 C49 C54 -177.8(2)
C53 C48 B C6 -98.6(2)
C53 C48 B C39 70.3(3)
C54 C49 C50 C51 177.7(2)
C55 C51 C52 C53 177.0(2)
C57 C8 C9 C10 167.56(19)
C57 C8 C9 Fe -133.7(2)
B C6 C7 C8 161.35(18)
B C6 C7 Fe -137.8(2)
B C6 C10 C9 -162.00(18)
B C6 C10 Fe 136.20(19)
B C39 C40 C41 -178.33(19)
B C39 C40 C45 3.8(3)
B C39 C44 C43 177.18(18)
B C39 C44 C47 0.9(3)
B C48 C49 C50 -178.2(2)
B C48 C49 C54 4.6(3)
B C48 C53 C52 177.57(19)
B C48 C53 C56 -2.6(3)
Fe C1 C2 C3 60.34(13)
Fe C1 C2 P2 -121.3(2)
Fe C1 C5 C4 -60.89(14)
Fe C1 P1 C11 -79.64(14)
Fe C1 P1 C17 179.77(12)
Fe C2 C3 C4 61.04(14)
Fe C2 P2 C23 164.79(12)
Fe C2 P2 C29 -89.90(14)
Fe C3 C4 C5 56.84(13)
Fe C3 C4 C35 -133.6(2)
Fe C4 C5 C1 58.47(14)
Fe C4 C35 C36 -31.8(3)
Fe C4 C35 C37 91.4(3)
Fe C4 C35 C38 -150.8(2)
Fe C6 C7 C8 -60.83(14)
Fe C6 C10 C9 61.79(14)
Fe C6 B C39 104.0(2)
Fe C6 B C48 -86.6(3)
Fe C7 C8 C9 -57.31(13)
Fe C7 C8 C57 134.9(2)
Fe C8 C9 C10 -58.74(14)
Fe C8 C57 C58 -38.0(3)
Fe C8 C57 C59 85.8(3)
Fe C8 C57 C60 -157.10(18)
Fe C9 C10 C6 -62.33(13)
P1 C1 C2 C3 -179.86(14)
P1 C1 C2 Fe 119.81(15)
P1 C1 C2 P2 -1.4(3)
P1 C1 C5 C4 178.67(14)
P1 C1 C5 Fe -120.44(16)
P1 C11 C12 C13 -175.98(17)
P1 C11 C16 C15 176.17(17)
P1 C17 C18 C19 178.69(18)
P1 C17 C22 C21 -177.58(18)
P2 C2 C3 C4 -177.33(14)
P2 C2 C3 Fe 121.63(13)
P2 C23 C24 C25 -173.32(18)
P2 C23 C28 C27 173.36(17)
P2 C29 C30 C31 -179.44(17)
P2 C29 C34 C33 -179.56(17)
